data_7062629
loop_
_publ_author_name
'Yuan, Zi-Yi'
'Zhang, Zheng-Qian'
'Liang, Jun-Rong'
'Lin, Chu-Yan'
'Peng, Dan-Li'
'Cui, Bao-Dong'
'Mou, Xue-Qing'
'Zhang, Yun'
'Chen, Yong-Zheng'

_publ_section_title
;
 A facile one-pot synthesis of
 N-acyl-1-cyano-1,2,3,4-tetrahydroisoquinoline via a photoredox and
 Reissert-type reaction from 1,2,3,4-tetrahydroisoquinolines
;
_journal_issue 34
_journal_name_full 'New Journal of Chemistry'
_journal_page_first 15847
_journal_page_last 15851
_journal_paper_doi 10.1039/D3NJ02600K
_journal_volume 47
_journal_year 2023
_chemical_formula_moiety 'C17 H14 N2 O'
_chemical_formula_sum 'C17 H14 N2 O'
_chemical_formula_weight 262.30
_space_group_crystal_system monoclinic
_space_group_IT_number 14
_space_group_name_Hall '-P 2ybc'
_space_group_name_H-M_alt 'P 1 21/c 1'
_atom_sites_solution_hydrogens geom
_atom_sites_solution_primary dual
_audit_creation_date 2021-09-03
_audit_creation_method
;
Olex2 1.3-alpha
(compiled 2020.09.11 svn.r3730fd0d for OlexSys, GUI svn.r6159)
;
_audit_update_record
;
2023-05-17 deposited with the CCDC.	2023-08-01 downloaded from the CCDC.
;
_cell_angle_alpha 90
_cell_angle_beta 94.492(6)
_cell_angle_gamma 90
_cell_formula_units_Z 4
_cell_length_a 10.5549(9)
_cell_length_b 14.5492(13)
_cell_length_c 8.7409(7)
_cell_measurement_reflns_used 2186
_cell_measurement_temperature 149.99(10)
_cell_measurement_theta_max 28.2920
_cell_measurement_theta_min 2.3920
_cell_volume 1338.2(2)
_computing_cell_refinement 'CrysAlisPro 1.171.38.43f (Rigaku OD, 2015)'
_computing_data_collection 'CrysAlisPro 1.171.38.43f (Rigaku OD, 2015)'
_computing_data_reduction 'CrysAlisPro 1.171.38.43f (Rigaku OD, 2015)'
_computing_molecular_graphics 'Olex2 1.3-alpha (Dolomanov et al., 2009)'
_computing_publication_material 'Olex2 1.3-alpha (Dolomanov et al., 2009)'
_computing_structure_refinement 'SHELXL 2018/3 (Sheldrick, 2015)'
_computing_structure_solution 'SHELXT 2018/2 (Sheldrick, 2018)'
_diffrn_ambient_environment N~2~
_diffrn_ambient_temperature 149.99(10)
_diffrn_detector 'CCD plate'
_diffrn_detector_area_resol_mean 5.2684
_diffrn_detector_type AtlasS2
_diffrn_measured_fraction_theta_full 1.000
_diffrn_measured_fraction_theta_max 1.000
_diffrn_measurement_details
;
List of Runs (angles in degrees, time in seconds):

  # Type    Start    End  Width  t~exp~   \w     \q     \k     \f   Frames
#--------------------------------------------------------------------------
  1  \w     -8.00  30.00   1.00    2.00    --  -11.27 -99.00-120.00   38
  2  \w    -25.00  92.00   1.00    2.00    --   11.90  19.00-150.00  117
  3  \w     56.00  95.00   1.00    2.00    --   11.90 178.00  60.00   39
;
_diffrn_measurement_device 'four-circle diffractometer'
_diffrn_measurement_device_type 'SuperNova, Dual, Cu at zero, AtlasS2'
_diffrn_measurement_method '\w scans'
_diffrn_orient_matrix_type 'CrysAlisPro convention (1999,Acta A55,543-557)'
_diffrn_orient_matrix_UB_11 0.0154522000
_diffrn_orient_matrix_UB_12 0.0472611000
_diffrn_orient_matrix_UB_13 -0.0053513000
_diffrn_orient_matrix_UB_21 -0.0621784000
_diffrn_orient_matrix_UB_22 0.0092337000
_diffrn_orient_matrix_UB_23 -0.0331577000
_diffrn_orient_matrix_UB_31 -0.0207623000
_diffrn_orient_matrix_UB_32 0.0074896000
_diffrn_orient_matrix_UB_33 0.0742651000
_diffrn_radiation_monochromator mirror
_diffrn_radiation_probe x-ray
_diffrn_radiation_type 'Mo K\a'
_diffrn_radiation_wavelength 0.71073
_diffrn_reflns_av_R_equivalents 0.0288
_diffrn_reflns_av_unetI/netI 0.0430
_diffrn_reflns_Laue_measured_fraction_full 1.000
_diffrn_reflns_Laue_measured_fraction_max 1.000
_diffrn_reflns_limit_h_max 12
_diffrn_reflns_limit_h_min -9
_diffrn_reflns_limit_k_max 17
_diffrn_reflns_limit_k_min -12
_diffrn_reflns_limit_l_max 9
_diffrn_reflns_limit_l_min -10
_diffrn_reflns_number 5811
_diffrn_reflns_point_group_measured_fraction_full 1.000
_diffrn_reflns_point_group_measured_fraction_max 1.000
_diffrn_reflns_theta_full 24.994
_diffrn_reflns_theta_max 24.994
_diffrn_reflns_theta_min 2.389
_diffrn_source 'micro-focus sealed X-ray tube'
_diffrn_source_type 'SuperNova (Mo) X-ray Source'
_exptl_absorpt_coefficient_mu 0.082
_exptl_absorpt_correction_T_max 1.00000
_exptl_absorpt_correction_T_min 0.92138
_exptl_absorpt_correction_type multi-scan
_exptl_absorpt_process_details
;
CrysAlisPro 1.171.38.43f (Rigaku Oxford Diffraction, 2015)
Empirical absorption correction using spherical harmonics,
 implemented in SCALE3 ABSPACK scaling algorithm.
;
_exptl_crystal_colour colourless
_exptl_crystal_colour_primary colourless
_exptl_crystal_density_diffrn 1.302
_exptl_crystal_description block
_exptl_crystal_F_000 552
_exptl_crystal_size_max 0.13
_exptl_crystal_size_mid 0.1
_exptl_crystal_size_min 0.08
_refine_diff_density_max 0.177
_refine_diff_density_min -0.224
_refine_diff_density_rms 0.058
_refine_ls_extinction_method none
_refine_ls_goodness_of_fit_ref 1.059
_refine_ls_hydrogen_treatment constr
_refine_ls_matrix_type full
_refine_ls_number_parameters 181
_refine_ls_number_reflns 2359
_refine_ls_number_restraints 0
_refine_ls_restrained_S_all 1.059
_refine_ls_R_factor_all 0.0569
_refine_ls_R_factor_gt 0.0430
_refine_ls_shift/su_max 0.000
_refine_ls_shift/su_mean 0.000
_refine_ls_structure_factor_coef Fsqd
_refine_ls_weighting_details 'w=1/[\s^2^(Fo^2^)+(0.0407P)^2^+0.1890P] where P=(Fo^2^+2Fc^2^)/3'
_refine_ls_weighting_scheme calc
_refine_ls_wR_factor_gt 0.0906
_refine_ls_wR_factor_ref 0.1006
_reflns_Friedel_coverage 0.000
_reflns_number_gt 1901
_reflns_number_total 2359
_reflns_threshold_expression 'I > 2\s(I)'
_cod_data_source_file d3nj02600k2.cif
_cod_data_source_block 2-25
_cod_depositor_comments 'Adding full bibliography for 7062629--7062630.cif.'
_cod_database_code 7062629
_shelx_shelxl_version_number 2018/3
_shelx_space_group_comment
;
The symmetry employed for this shelxl refinement is uniquely defined
by the following loop, which should always be used as a source of
symmetry information in preference to the above space-group names.
They are only intended as comments.
;
_reflns_odcompleteness_completeness 99.93
_reflns_odcompleteness_iscentric 1
_reflns_odcompleteness_theta 26.32
_olex2_refinement_description
;
1. Fixed Uiso
 At 1.2 times of:
  All C(H) groups, All C(H,H) groups
2.a Ternary CH refined with riding coordinates:
 C17(H17)
2.b Secondary CH2 refined with riding coordinates:
 C7(H7A,H7B), C8(H8A,H8B)
2.c Aromatic/amide H refined with riding coordinates:
 C2(H2), C3(H3), C4(H4), C5(H5), C11(H11), C12(H12), C13(H13), C14(H14),
 C15(H15)
;
_olex2_submission_special_instructions 'No special instructions were received'
_oxdiff_exptl_absorpt_empirical_details
;
Empirical correction (ABSPACK) includes:
- Absorption correction using spherical harmonics
- Frame scaling
;
_oxdiff_exptl_absorpt_empirical_full_max 1.203
_oxdiff_exptl_absorpt_empirical_full_min 0.751

loop_
_space_group_symop_operation_xyz
'x, y, z'
'-x, y+1/2, -z+1/2'
'-x, -y, -z'
'x, -y-1/2, z-1/2'

loop_
_atom_site_label
_atom_site_type_symbol
_atom_site_fract_x
_atom_site_fract_y
_atom_site_fract_z
_atom_site_U_iso_or_equiv
_atom_site_adp_type
_atom_site_occupancy
_atom_site_site_symmetry_order
_atom_site_calc_flag
_atom_site_refinement_flags_posn
_atom_site_refinement_flags_adp
_atom_site_refinement_flags_occupancy
_atom_site_disorder_assembly
_atom_site_disorder_group
O1 O 0.12672(10) 0.58696(8) 0.16385(12) 0.0287(3) Uani 1 1 d . . . . .
N1 N 0.30944(12) 0.52301(9) 0.26377(13) 0.0207(3) Uani 1 1 d . . . . .
N2 N 0.35171(14) 0.72566(11) 0.45309(18) 0.0397(4) Uani 1 1 d . . . . .
C1 C 0.51636(15) 0.59437(11) 0.20475(16) 0.0205(4) Uani 1 1 d . . . . .
C2 C 0.59056(16) 0.67166(12) 0.18438(18) 0.0289(4) Uani 1 1 d . . . . .
H2 H 0.554932 0.729879 0.190596 0.035 Uiso 1 1 calc R U . . .
C3 C 0.71664(16) 0.66289(13) 0.15499(19) 0.0318(4) Uani 1 1 d . . . . .
H3 H 0.765615 0.714907 0.140974 0.038 Uiso 1 1 calc R U . . .
C4 C 0.76964(16) 0.57627(13) 0.14654(18) 0.0304(4) Uani 1 1 d . . . . .
H4 H 0.854534 0.569787 0.127016 0.036 Uiso 1 1 calc R U . . .
C5 C 0.69631(16) 0.49971(13) 0.16711(17) 0.0273(4) Uani 1 1 d . . . . .
H5 H 0.732423 0.441678 0.160620 0.033 Uiso 1 1 calc R U . . .
C17 C 0.37664(15) 0.60745(11) 0.23012(17) 0.0207(4) Uani 1 1 d . . . . .
H17 H 0.335018 0.633438 0.135690 0.025 Uiso 1 1 calc R U . . .
C6 C 0.56887(15) 0.50733(12) 0.19752(15) 0.0214(4) Uani 1 1 d . . . . .
C7 C 0.49067(16) 0.42379(12) 0.22399(19) 0.0266(4) Uani 1 1 d . . . . .
H7A H 0.544817 0.376234 0.271558 0.032 Uiso 1 1 calc R U . . .
H7B H 0.454230 0.400576 0.126212 0.032 Uiso 1 1 calc R U . . .
C8 C 0.38502(15) 0.44541(12) 0.32607(17) 0.0238(4) Uani 1 1 d . . . . .
H8A H 0.330856 0.391958 0.333101 0.029 Uiso 1 1 calc R U . . .
H8B H 0.421175 0.460258 0.428527 0.029 Uiso 1 1 calc R U . . .
C9 C 0.18083(15) 0.52313(11) 0.23320(16) 0.0208(4) Uani 1 1 d . . . . .
C10 C 0.10686(15) 0.44459(11) 0.29171(16) 0.0209(4) Uani 1 1 d . . . . .
C11 C 0.11578(16) 0.42268(12) 0.44689(17) 0.0268(4) Uani 1 1 d . . . . .
H11 H 0.172996 0.453874 0.514582 0.032 Uiso 1 1 calc R U . . .
C12 C 0.03963(16) 0.35453(13) 0.50060(18) 0.0312(4) Uani 1 1 d . . . . .
H12 H 0.045079 0.340407 0.604677 0.037 Uiso 1 1 calc R U . . .
C13 C -0.04471(16) 0.30721(12) 0.40020(18) 0.0290(4) Uani 1 1 d . . . . .
H13 H -0.094883 0.260685 0.436378 0.035 Uiso 1 1 calc R U . . .
C14 C -0.05416(15) 0.32935(12) 0.24580(18) 0.0263(4) Uani 1 1 d . . . . .
H14 H -0.110839 0.297644 0.178165 0.032 Uiso 1 1 calc R U . . .
C15 C 0.02045(15) 0.39852(12) 0.19166(17) 0.0228(4) Uani 1 1 d . . . . .
H15 H 0.012600 0.414096 0.088163 0.027 Uiso 1 1 calc R U . . .
C16 C 0.36229(15) 0.67480(12) 0.35541(19) 0.0262(4) Uani 1 1 d . . . . .

loop_
_atom_site_aniso_label
_atom_site_aniso_U_11
_atom_site_aniso_U_22
_atom_site_aniso_U_33
_atom_site_aniso_U_23
_atom_site_aniso_U_13
_atom_site_aniso_U_12
O1 0.0228(6) 0.0262(7) 0.0368(7) 0.0083(5) -0.0004(5) 0.0019(6)
N1 0.0189(7) 0.0157(8) 0.0272(7) 0.0022(5) 0.0000(5) -0.0024(6)
N2 0.0326(9) 0.0338(10) 0.0541(10) -0.0167(8) 0.0127(7) -0.0034(8)
C1 0.0194(8) 0.0224(10) 0.0196(8) -0.0010(7) 0.0009(6) -0.0019(8)
C2 0.0277(10) 0.0216(10) 0.0379(10) -0.0006(7) 0.0052(7) -0.0013(8)
C3 0.0258(10) 0.0319(11) 0.0382(10) 0.0013(8) 0.0058(7) -0.0076(9)
C4 0.0208(9) 0.0398(12) 0.0313(9) -0.0016(8) 0.0061(7) 0.0004(9)
C5 0.0257(10) 0.0276(11) 0.0287(9) -0.0024(7) 0.0026(7) 0.0067(9)
C17 0.0212(9) 0.0159(9) 0.0251(8) 0.0020(7) 0.0018(6) -0.0008(7)
C6 0.0228(9) 0.0220(10) 0.0193(8) -0.0010(7) 0.0006(6) 0.0008(8)
C7 0.0251(10) 0.0179(9) 0.0362(9) 0.0008(7) -0.0004(7) 0.0039(8)
C8 0.0239(9) 0.0192(9) 0.0276(9) 0.0053(7) -0.0023(6) -0.0003(8)
C9 0.0214(9) 0.0221(10) 0.0189(8) -0.0027(7) 0.0018(6) 0.0008(8)
C10 0.0185(8) 0.0191(9) 0.0254(8) -0.0018(7) 0.0037(6) -0.0001(7)
C11 0.0279(10) 0.0281(10) 0.0244(8) -0.0024(7) 0.0017(7) -0.0060(8)
C12 0.0352(10) 0.0357(11) 0.0234(9) 0.0032(8) 0.0062(7) -0.0067(9)
C13 0.0274(10) 0.0254(10) 0.0352(9) 0.0000(8) 0.0093(7) -0.0055(8)
C14 0.0202(9) 0.0269(10) 0.0318(9) -0.0059(7) 0.0016(6) -0.0037(8)
C15 0.0201(9) 0.0260(10) 0.0224(8) -0.0008(7) 0.0021(6) 0.0007(8)
C16 0.0180(9) 0.0222(10) 0.0388(10) 0.0002(8) 0.0050(7) -0.0014(8)

loop_
_atom_type_symbol
_atom_type_description
_atom_type_scat_dispersion_real
_atom_type_scat_dispersion_imag
_atom_type_scat_source
C C 0.0033 0.0016 'International Tables Vol C Tables 4.2.6.8 and 6.1.1.4'
H H 0.0000 0.0000 'International Tables Vol C Tables 4.2.6.8 and 6.1.1.4'
N N 0.0061 0.0033 'International Tables Vol C Tables 4.2.6.8 and 6.1.1.4'
O O 0.0106 0.0060 'International Tables Vol C Tables 4.2.6.8 and 6.1.1.4'

loop_
_geom_angle_atom_site_label_1
_geom_angle_atom_site_label_2
_geom_angle_atom_site_label_3
_geom_angle
_geom_angle_site_symmetry_1
_geom_angle_site_symmetry_3
_geom_angle_publ_flag
C17 N1 C8 117.72(12) . . ?
C9 N1 C17 116.84(13) . . ?
C9 N1 C8 125.44(13) . . ?
C2 C1 C17 118.69(14) . . ?
C6 C1 C2 120.15(15) . . ?
C6 C1 C17 121.14(14) . . ?
C1 C2 H2 119.7 . . ?
C3 C2 C1 120.66(17) . . ?
C3 C2 H2 119.7 . . ?
C2 C3 H3 120.2 . . ?
C2 C3 C4 119.59(17) . . ?
C4 C3 H3 120.2 . . ?
C3 C4 H4 120.1 . . ?
C5 C4 C3 119.77(16) . . ?
C5 C4 H4 120.1 . . ?
C4 C5 H5 119.3 . . ?
C4 C5 C6 121.39(16) . . ?
C6 C5 H5 119.3 . . ?
N1 C17 C1 114.59(13) . . ?
N1 C17 H17 107.5 . . ?
N1 C17 C16 109.10(12) . . ?
C1 C17 H17 107.5 . . ?
C16 C17 C1 110.25(13) . . ?
C16 C17 H17 107.5 . . ?
C1 C6 C5 118.43(16) . . ?
C1 C6 C7 120.50(14) . . ?
C5 C6 C7 121.07(15) . . ?
C6 C7 H7A 109.4 . . ?
C6 C7 H7B 109.4 . . ?
C6 C7 C8 111.25(14) . . ?
H7A C7 H7B 108.0 . . ?
C8 C7 H7A 109.4 . . ?
C8 C7 H7B 109.4 . . ?
N1 C8 C7 110.26(13) . . ?
N1 C8 H8A 109.6 . . ?
N1 C8 H8B 109.6 . . ?
C7 C8 H8A 109.6 . . ?
C7 C8 H8B 109.6 . . ?
H8A C8 H8B 108.1 . . ?
O1 C9 N1 121.10(15) . . ?
O1 C9 C10 120.82(14) . . ?
N1 C9 C10 118.05(14) . . ?
C11 C10 C9 120.77(14) . . ?
C15 C10 C9 119.26(13) . . ?
C15 C10 C11 119.74(15) . . ?
C10 C11 H11 120.0 . . ?
C12 C11 C10 119.98(15) . . ?
C12 C11 H11 120.0 . . ?
C11 C12 H12 119.9 . . ?
C11 C12 C13 120.27(15) . . ?
C13 C12 H12 119.9 . . ?
C12 C13 H13 120.1 . . ?
C14 C13 C12 119.77(16) . . ?
C14 C13 H13 120.1 . . ?
C13 C14 H14 119.9 . . ?
C13 C14 C15 120.23(15) . . ?
C15 C14 H14 119.9 . . ?
C10 C15 H15 120.0 . . ?
C14 C15 C10 119.99(14) . . ?
C14 C15 H15 120.0 . . ?
N2 C16 C17 179.09(19) . . ?

loop_
_geom_bond_atom_site_label_1
_geom_bond_atom_site_label_2
_geom_bond_distance
_geom_bond_site_symmetry_2
_geom_bond_publ_flag
O1 C9 1.2254(18) . ?
N1 C17 1.4601(19) . ?
N1 C8 1.463(2) . ?
N1 C9 1.363(2) . ?
N2 C16 1.142(2) . ?
C1 C2 1.390(2) . ?
C1 C17 1.520(2) . ?
C1 C6 1.386(2) . ?
C2 H2 0.9300 . ?
C2 C3 1.381(2) . ?
C3 H3 0.9300 . ?
C3 C4 1.383(3) . ?
C4 H4 0.9300 . ?
C4 C5 1.376(2) . ?
C5 H5 0.9300 . ?
C5 C6 1.396(2) . ?
C17 H17 0.9800 . ?
C17 C16 1.486(2) . ?
C6 C7 1.497(2) . ?
C7 H7A 0.9700 . ?
C7 H7B 0.9700 . ?
C7 C8 1.515(2) . ?
C8 H8A 0.9700 . ?
C8 H8B 0.9700 . ?
C9 C10 1.497(2) . ?
C10 C11 1.389(2) . ?
C10 C15 1.386(2) . ?
C11 H11 0.9300 . ?
C11 C12 1.382(2) . ?
C12 H12 0.9300 . ?
C12 C13 1.384(2) . ?
C13 H13 0.9300 . ?
C13 C14 1.383(2) . ?
C14 H14 0.9300 . ?
C14 C15 1.384(2) . ?
C15 H15 0.9300 . ?

loop_
_geom_torsion_atom_site_label_1
_geom_torsion_atom_site_label_2
_geom_torsion_atom_site_label_3
_geom_torsion_atom_site_label_4
_geom_torsion
_geom_torsion_site_symmetry_1
_geom_torsion_site_symmetry_2
_geom_torsion_site_symmetry_3
_geom_torsion_site_symmetry_4
_geom_torsion_publ_flag
O1 C9 C10 C11 -121.72(17) . . . . ?
O1 C9 C10 C15 52.7(2) . . . . ?
N1 C9 C10 C11 56.1(2) . . . . ?
N1 C9 C10 C15 -129.47(16) . . . . ?
C1 C2 C3 C4 -0.3(2) . . . . ?
C1 C6 C7 C8 -26.9(2) . . . . ?
C2 C1 C17 N1 -174.85(13) . . . . ?
C2 C1 C17 C16 -51.33(18) . . . . ?
C2 C1 C6 C5 -1.0(2) . . . . ?
C2 C1 C6 C7 178.17(14) . . . . ?
C2 C3 C4 C5 0.1(2) . . . . ?
C3 C4 C5 C6 -0.4(2) . . . . ?
C4 C5 C6 C1 0.8(2) . . . . ?
C4 C5 C6 C7 -178.33(14) . . . . ?
C5 C6 C7 C8 152.25(14) . . . . ?
C17 N1 C8 C7 -53.28(17) . . . . ?
C17 N1 C9 O1 8.5(2) . . . . ?
C17 N1 C9 C10 -169.30(12) . . . . ?
C17 C1 C2 C3 -177.44(14) . . . . ?
C17 C1 C6 C5 177.16(13) . . . . ?
C17 C1 C6 C7 -3.7(2) . . . . ?
C6 C1 C2 C3 0.8(2) . . . . ?
C6 C1 C17 N1 6.96(19) . . . . ?
C6 C1 C17 C16 130.48(15) . . . . ?
C6 C7 C8 N1 53.63(17) . . . . ?
C8 N1 C17 C1 22.66(17) . . . . ?
C8 N1 C17 C16 -101.48(15) . . . . ?
C8 N1 C9 O1 -170.99(13) . . . . ?
C8 N1 C9 C10 11.2(2) . . . . ?
C9 N1 C17 C1 -156.91(12) . . . . ?
C9 N1 C17 C16 78.95(16) . . . . ?
C9 N1 C8 C7 126.25(15) . . . . ?
C9 C10 C11 C12 175.06(15) . . . . ?
C9 C10 C15 C14 -176.15(14) . . . . ?
C10 C11 C12 C13 0.7(3) . . . . ?
C11 C10 C15 C14 -1.7(2) . . . . ?
C11 C12 C13 C14 -1.1(3) . . . . ?
C12 C13 C14 C15 0.0(3) . . . . ?
C13 C14 C15 C10 1.3(2) . . . . ?
C15 C10 C11 C12 0.7(2) . . . . ?
